data_2242293
loop_
_publ_author_name
'Liebing, Phil'

_publ_section_title
;
 Crystal structure of dipotassium
 <i>N</i>-carbodithioato-<small>L</small>-prolinate trihydrate
;
_journal_coeditor_code ZL2712
_journal_issue 9
_journal_name_full 'Acta Crystallographica Section E'
_journal_page_first 1375
_journal_page_last 1378
_journal_paper_doi 10.1107/S2056989017011999
_journal_volume 73
_journal_year 2017
_chemical_formula_iupac '[K2 (C6 H7 N O2 S2) (H2 O)3]'
_chemical_formula_moiety 'C6 H13 K2 N O5 S2'
_chemical_formula_sum 'C6 H13 K2 N O5 S2'
_chemical_formula_weight 321.49
_chemical_name_systematic
;
Poly[tri-\m-aqua-(\m-2-carboxylatopyrrolidine-1-carbodithioato)dipotassium]
;
_space_group_crystal_system orthorhombic
_space_group_IT_number 19
_space_group_name_Hall 'P 2ac 2ab'
_space_group_name_H-M_alt 'P 21 21 21'
_symmetry_space_group_name_Hall 'P 2ac 2ab'
_symmetry_space_group_name_H-M 'P 21 21 21'
_atom_sites_solution_hydrogens mixed
_atom_sites_solution_primary heavy
_atom_sites_solution_secondary difmap
_audit_creation_method SHELXL-2016/4
_cell_angle_alpha 90
_cell_angle_beta 90
_cell_angle_gamma 90
_cell_formula_units_Z 4
_cell_length_a 7.1700(3)
_cell_length_b 8.9723(4)
_cell_length_c 19.8379(7)
_cell_measurement_reflns_used 10736
_cell_measurement_temperature 153(2)
_cell_measurement_theta_max 29.162
_cell_measurement_theta_min 2.491
_cell_volume 1276.20(9)
_computing_cell_refinement
;
X-AREA (Stoe & Cie, 2002)
;
_computing_data_collection
;
X-AREA (Stoe & Cie, 2002)
;
_computing_data_reduction
;
X-AREA and X-RED (Stoe & Cie, 2002)
;
_computing_molecular_graphics
;
DIAMOND (Brandenburg, 1999)
;
_computing_publication_material
;
publCIF (Westrip, 2010)
;
_computing_structure_refinement
;
SHELXL2016 (Sheldrick, 2015)
;
_computing_structure_solution
;
SIR97 (Altomare <i>et al.</i>,  1999)
;
_diffrn_ambient_temperature 153(2)
_diffrn_detector_area_resol_mean 6.67
_diffrn_measured_fraction_theta_full 0.999
_diffrn_measured_fraction_theta_max 0.999
_diffrn_measurement_device_type 'Stoe IPDS 2T'
_diffrn_measurement_method 'omega scan'
_diffrn_radiation_type MoK\a
_diffrn_radiation_wavelength 0.71073
_diffrn_reflns_av_R_equivalents 0.0382
_diffrn_reflns_limit_h_max 9
_diffrn_reflns_limit_h_min -9
_diffrn_reflns_limit_k_max 11
_diffrn_reflns_limit_k_min -11
_diffrn_reflns_limit_l_max 25
_diffrn_reflns_limit_l_min -22
_diffrn_reflns_number 8831
_diffrn_reflns_theta_full 25.242
_diffrn_reflns_theta_max 26.991
_diffrn_reflns_theta_min 2.491
_exptl_absorpt_coefficient_mu 1.073
_exptl_absorpt_correction_T_max 0.9353
_exptl_absorpt_correction_T_min 0.7407
_exptl_absorpt_correction_type numerical
_exptl_absorpt_process_details
;
(X-AREA and X-RED; Stoe & Cie, 2002)
;
_exptl_crystal_colour colorless
_exptl_crystal_density_diffrn 1.673
_exptl_crystal_description plate
_exptl_crystal_F_000 664
_exptl_crystal_size_max 0.440
_exptl_crystal_size_mid 0.100
_exptl_crystal_size_min 0.070
_refine_diff_density_max 0.251
_refine_diff_density_min -0.217
_refine_ls_abs_structure_details
;
Flack <i>x</i> determined using 979 quotients [(I+)-(I-)]/[(I+)+(I-)]
(Parsons <i>et al.</i>,  2013)
;
_refine_ls_abs_structure_Flack 0.00(4)
_refine_ls_extinction_coef 0.0051(7)
_refine_ls_extinction_expression Fc^*^=kFc[1+0.001xFc^2^\l^3^/sin(2\q)]^-1/4^
_refine_ls_extinction_method
;
SHELXL2016 (Sheldrick, 2015)
;
_refine_ls_goodness_of_fit_ref 0.965
_refine_ls_hydrogen_treatment mixed
_refine_ls_matrix_type full
_refine_ls_number_parameters 164
_refine_ls_number_reflns 2794
_refine_ls_number_restraints 6
_refine_ls_restrained_S_all 0.966
_refine_ls_R_factor_all 0.0293
_refine_ls_R_factor_gt 0.0229
_refine_ls_shift/su_max 0.001
_refine_ls_shift/su_mean 0.000
_refine_ls_structure_factor_coef Fsqd
_refine_ls_weighting_details 'w=1/[\s^2^(Fo^2^)+(0.0175P)^2^] where P=(Fo^2^+2Fc^2^)/3'
_refine_ls_weighting_scheme calc
_refine_ls_wR_factor_gt 0.0409
_refine_ls_wR_factor_ref 0.0418
_reflns_number_gt 2511
_reflns_number_total 2794
_reflns_threshold_expression 'I > 2\s(I)'
_cod_data_source_file zl2712sup1.cif
_cod_data_source_block I
_cod_database_code 2242293
_shelx_space_group_comment
;
The symmetry employed for this shelxl refinement is uniquely defined
by the following loop, which should always be used as a source of
symmetry information in preference to the above space-group names.
They are only intended as comments.
;
_shelx_estimated_absorpt_t_min 0.650
_shelx_estimated_absorpt_t_max 0.929

loop_
_space_group_symop_operation_xyz
'x, y, z'
'-x+1/2, -y, z+1/2'
'x+1/2, -y+1/2, -z'
'-x, y+1/2, -z+1/2'

loop_
_atom_site_type_symbol
_atom_site_label
_atom_site_fract_x
_atom_site_fract_y
_atom_site_fract_z
_atom_site_U_iso_or_equiv
_atom_site_adp_type
_atom_site_calc_flag
_atom_site_occupancy
C C1 0.0231(3) 0.2133(3) 0.89993(13) 0.0120(5) Uani d 1
C C2 -0.0116(3) 0.3153(3) 0.83918(13) 0.0103(5) Uani d 1
H H1 -0.098814 0.397715 0.851816 0.012 Uiso calc 1
C C3 0.2180(4) 0.3035(3) 0.74906(14) 0.0140(6) Uani d 1
H H3 0.348536 0.268134 0.751636 0.017 Uiso calc 1
H H2 0.205712 0.372618 0.710395 0.017 Uiso calc 1
C C4 0.0837(4) 0.1734(3) 0.74238(15) 0.0157(6) Uani d 1
H H5 0.135307 0.082539 0.763649 0.019 Uiso calc 1
H H4 0.056006 0.152175 0.694439 0.019 Uiso calc 1
C C5 -0.0907(4) 0.2267(3) 0.77943(14) 0.0156(6) Uani d 1
H H6 -0.166526 0.141324 0.795180 0.019 Uiso calc 1
H H7 -0.168314 0.290872 0.750111 0.019 Uiso calc 1
C C6 0.2657(3) 0.4759(3) 0.84517(12) 0.0098(5) Uani d 1
N N 0.1619(3) 0.3766(2) 0.81226(11) 0.0092(4) Uani d 1
O O1 0.1821(2) 0.1556(2) 0.90730(10) 0.0157(4) Uani d 1
O O2 -0.1122(2) 0.1894(2) 0.93751(12) 0.0207(4) Uani d 1
O O3 0.7663(3) 0.5383(3) 0.98964(10) 0.0217(4) Uani d 1
H H8 0.856(4) 0.512(4) 0.9680(15) 0.033 Uiso d 1
H H9 0.747(4) 0.471(4) 1.0179(15) 0.033 Uiso d 1
O O4 0.9025(3) 0.8561(2) 0.92654(13) 0.0280(5) Uani d 1
H H10 0.999(4) 0.821(4) 0.912(2) 0.042 Uiso d 1
H H11 0.914(5) 0.943(3) 0.934(2) 0.042 Uiso d 1
O O5 0.4779(3) 0.0059(2) 0.85399(10) 0.0240(5) Uani d 1
H H13 0.373(3) 0.038(4) 0.8575(18) 0.036 Uiso d 1
H H12 0.505(4) -0.005(4) 0.8144(12) 0.036 Uiso d 1
K K1 0.53230(8) 0.28003(6) 0.93500(3) 0.01712(14) Uani d 1
K K2 0.54335(7) 0.76029(6) 0.93744(3) 0.01595(13) Uani d 1
S S1 0.47870(8) 0.52667(8) 0.81344(3) 0.01487(14) Uani d 1
S S2 0.18705(8) 0.54540(7) 0.92079(3) 0.01487(15) Uani d 1

loop_
_atom_site_aniso_label
_atom_site_aniso_U_11
_atom_site_aniso_U_22
_atom_site_aniso_U_33
_atom_site_aniso_U_12
_atom_site_aniso_U_13
_atom_site_aniso_U_23
C1 0.0121(11) 0.0107(12) 0.0133(13) -0.0024(9) -0.0008(10) -0.0016(9)
C2 0.0068(11) 0.0108(11) 0.0134(13) 0.0003(9) -0.0006(10) 0.0007(9)
C3 0.0154(14) 0.0153(13) 0.0112(14) -0.0017(10) 0.0030(10) -0.0030(11)
C4 0.0192(14) 0.0133(13) 0.0145(15) -0.0047(10) -0.0023(10) -0.0031(11)
C5 0.0151(12) 0.0151(14) 0.0167(15) -0.0028(10) -0.0038(10) -0.0007(11)
C6 0.0097(10) 0.0096(11) 0.0100(12) 0.0016(10) -0.0005(8) 0.0021(11)
N 0.0095(9) 0.0086(10) 0.0096(11) -0.0024(8) -0.0003(8) -0.0004(8)
O1 0.0135(8) 0.0164(9) 0.0171(11) 0.0057(8) 0.0000(8) 0.0034(8)
O2 0.0127(8) 0.0312(12) 0.0183(11) -0.0002(7) 0.0040(9) 0.0082(10)
O3 0.0206(9) 0.0208(10) 0.0237(11) 0.0048(8) 0.0084(8) 0.0098(10)
O4 0.0223(10) 0.0214(11) 0.0403(16) -0.0048(8) 0.0009(10) -0.0010(12)
O5 0.0233(9) 0.0330(13) 0.0158(10) 0.0126(9) 0.0033(8) 0.0009(9)
K1 0.0115(2) 0.0201(3) 0.0197(3) 0.0003(2) -0.0003(3) 0.0014(2)
K2 0.0146(3) 0.0140(3) 0.0192(3) -0.0005(2) -0.0023(3) -0.0006(2)
S1 0.0125(3) 0.0187(3) 0.0134(3) -0.0058(3) 0.0023(2) -0.0005(3)
S2 0.0135(3) 0.0182(3) 0.0129(3) -0.0022(3) 0.0020(2) -0.0062(3)

loop_
_atom_type_symbol
_atom_type_description
_atom_type_scat_dispersion_real
_atom_type_scat_dispersion_imag
_atom_type_scat_source
C C 0.0033 0.0016 'International Tables Vol C Tables 4.2.6.8 and 6.1.1.4'
H H 0.0000 0.0000 'International Tables Vol C Tables 4.2.6.8 and 6.1.1.4'
N N 0.0061 0.0033 'International Tables Vol C Tables 4.2.6.8 and 6.1.1.4'
O O 0.0106 0.0060 'International Tables Vol C Tables 4.2.6.8 and 6.1.1.4'
K K 0.2009 0.2494 'International Tables Vol C Tables 4.2.6.8 and 6.1.1.4'
S S 0.1246 0.1234 'International Tables Vol C Tables 4.2.6.8 and 6.1.1.4'

loop_
_geom_angle_atom_site_label_1
_geom_angle_atom_site_label_2
_geom_angle_atom_site_label_3
_geom_angle_site_symmetry_1
_geom_angle_site_symmetry_3
_geom_angle
O2 C1 O1 . . 124.5(2)
O2 C1 C2 . . 116.6(2)
O1 C1 C2 . . 118.9(2)
O2 C1 K1 . 3_457 54.47(14)
O1 C1 K1 . 3_457 82.72(15)
C2 C1 K1 . 3_457 141.07(16)
N C2 C1 . . 111.93(19)
N C2 C5 . . 103.1(2)
C1 C2 C5 . . 110.9(2)
N C2 H1 . . 110.2
C1 C2 H1 . . 110.2
C5 C2 H1 . . 110.2
N C3 C4 . . 104.1(2)
N C3 H3 . . 110.9
C4 C3 H3 . . 110.9
N C3 H2 . . 110.9
C4 C3 H2 . . 110.9
H3 C3 H2 . . 109.0
C3 C4 C5 . . 103.7(2)
C3 C4 H5 . . 111.0
C5 C4 H5 . . 111.0
C3 C4 H4 . . 111.0
C5 C4 H4 . . 111.0
H5 C4 H4 . . 109.0
C4 C5 C2 . . 103.4(2)
C4 C5 H6 . . 111.1
C2 C5 H6 . . 111.1
C4 C5 H7 . . 111.1
C2 C5 H7 . . 111.1
H6 C5 H7 . . 109.0
N C6 S1 . . 119.70(18)
N C6 S2 . . 119.16(17)
S1 C6 S2 . . 121.09(15)
N C6 K1 . . 104.05(16)
S1 C6 K1 . . 79.34(8)
S2 C6 K1 . . 84.71(9)
C6 N C2 . . 123.2(2)
C6 N C3 . . 124.3(2)
C2 N C3 . . 112.12(18)
C1 O1 K1 . . 132.01(16)
C1 O1 K1 . 3_457 75.41(15)
K1 O1 K1 . 3_457 92.03(5)
C1 O2 K1 . 1_455 132.87(17)
C1 O2 K1 . 3_457 103.94(16)
K1 O2 K1 1_455 3_457 110.25(8)
K2 O3 K2 . 3_567 97.35(7)
K2 O3 K1 . . 95.52(6)
K2 O3 K1 3_567 . 166.87(8)
K2 O3 H8 . . 118(2)
K2 O3 H8 3_567 . 85(3)
K1 O3 H8 . . 92(3)
K2 O3 H9 . . 133(2)
K2 O3 H9 3_567 . 103(2)
K1 O3 H9 . . 66(2)
H8 O3 H9 . . 106(3)
K2 O4 K2 . 3_567 97.70(8)
K2 O4 H10 . . 135(3)
K2 O4 H10 3_567 . 84(3)
K2 O4 H11 . . 113(2)
K2 O4 H11 3_567 . 98(3)
H10 O4 H11 . . 111(4)
K2 O5 K1 1_545 . 108.11(6)
K2 O5 H13 1_545 . 113(3)
K1 O5 H13 . . 77(3)
K2 O5 H12 1_545 . 116(3)
K1 O5 H12 . . 126(3)
H13 O5 H12 . . 110(3)
O2 K1 O2 1_655 3_557 111.87(5)
O2 K1 O1 1_655 . 137.40(6)
O2 K1 O1 3_557 . 83.24(6)
O2 K1 O5 1_655 . 83.31(6)
O2 K1 O5 3_557 . 122.17(6)
O1 K1 O5 . . 56.29(5)
O2 K1 O3 1_655 . 72.61(6)
O2 K1 O3 3_557 . 78.76(6)
O1 K1 O3 . . 149.61(6)
O5 K1 O3 . . 153.24(6)
O2 K1 C6 1_655 . 139.31(7)
O2 K1 C6 3_557 . 103.67(6)
O1 K1 C6 . . 64.38(6)
O5 K1 C6 . . 94.38(6)
O3 K1 C6 . . 96.35(6)
O2 K1 C1 1_655 3_557 90.35(7)
O2 K1 C1 3_557 3_557 21.59(6)
O1 K1 C1 . 3_557 100.67(6)
O5 K1 C1 . 3_557 123.68(6)
O3 K1 C1 . 3_557 69.09(6)
C6 K1 C1 . 3_557 122.90(6)
O2 K1 S1 1_655 . 109.19(5)
O2 K1 S1 3_557 . 124.25(4)
O1 K1 S1 . . 91.12(4)
O5 K1 S1 . . 98.34(4)
O3 K1 S1 . . 79.31(4)
C6 K1 S1 . . 30.73(4)
C1 K1 S1 3_557 . 135.80(5)
O2 K1 O1 1_655 3_557 74.35(6)
O2 K1 O1 3_557 3_557 41.03(5)
O1 K1 O1 . 3_557 122.54(5)
O5 K1 O1 . 3_557 133.64(5)
O3 K1 O1 . 3_557 50.52(5)
C6 K1 O1 . 3_557 128.70(6)
C1 K1 O1 3_557 3_557 21.87(5)
S1 K1 O1 . 3_557 127.12(4)
O2 K1 S2 1_655 . 153.59(5)
O2 K1 S2 3_557 . 74.66(4)
O1 K1 S2 . . 67.40(4)
O5 K1 S2 . . 115.75(4)
O3 K1 S2 . . 84.23(4)
C6 K1 S2 . . 29.79(5)
C1 K1 S2 3_557 . 93.14(5)
S1 K1 S2 . . 52.585(17)
O1 K1 S2 3_557 . 100.79(4)
O2 K1 K2 1_655 . 106.61(4)
O2 K1 K2 3_557 . 84.08(4)
O1 K1 K2 . . 114.65(4)
O5 K1 K2 . . 146.95(4)
O3 K1 K2 . . 39.52(4)
C6 K1 K2 . . 57.29(5)
C1 K1 K2 3_557 . 88.33(4)
S1 K1 K2 . . 48.625(16)
O1 K1 K2 3_557 . 79.14(4)
S2 K1 K2 . . 47.420(14)
O2 K1 K1 1_655 3_557 35.39(5)
O2 K1 K1 3_557 3_557 77.43(4)
O1 K1 K1 . 3_557 141.94(4)
O5 K1 K1 . 3_557 108.66(4)
O3 K1 K1 . 3_557 56.26(4)
C6 K1 K1 . 3_557 152.21(5)
C1 K1 K1 3_557 3_557 55.88(5)
S1 K1 K1 . 3_557 126.83(2)
O1 K1 K1 3_557 3_557 39.01(3)
S2 K1 K1 . 3_557 135.23(3)
K2 K1 K1 . 3_557 95.725(18)
O2 K1 H9 1_655 . 69.9(7)
O2 K1 H9 3_557 . 67.0(6)
O1 K1 H9 . . 147.4(6)
O5 K1 H9 . . 152.8(7)
O3 K1 H9 . . 15.6(5)
C6 K1 H9 . . 108.6(6)
C1 K1 H9 3_557 . 54.5(5)
S1 K1 H9 . . 94.6(5)
O1 K1 H9 3_557 . 35.0(5)
S2 K1 H9 . . 91.1(6)
K2 K1 H9 . . 51.5(6)
K1 K1 H9 3_557 . 45.5(6)
O2 K1 H13 1_655 . 99.1(5)
O2 K1 H13 3_557 . 114.5(7)
O1 K1 H13 . . 40.8(5)
O5 K1 H13 . . 15.8(4)
O3 K1 H13 . . 166.5(6)
C6 K1 H13 . . 83.0(6)
C1 K1 H13 3_557 . 122.4(7)
S1 K1 H13 . . 94.0(7)
O1 K1 H13 3_557 . 138.6(7)
S2 K1 H13 . . 101.0(5)
K2 K1 H13 . . 139.7(7)
K1 K1 H13 3_557 . 122.3(6)
H9 K1 H13 . . 167.8(8)
O4 K2 O3 . . 73.12(7)
O4 K2 O5 . 1_565 82.11(7)
O3 K2 O5 . 1_565 152.81(6)
O4 K2 O3 . 3_467 117.80(6)
O3 K2 O3 . 3_467 128.88(4)
O5 K2 O3 1_565 3_467 72.82(6)
O4 K2 O4 . 3_467 119.29(6)
O3 K2 O4 . 3_467 67.29(6)
O5 K2 O4 1_565 3_467 137.28(6)
O3 K2 O4 3_467 3_467 64.51(6)
O4 K2 S2 . . 158.71(6)
O3 K2 S2 . . 93.79(5)
O5 K2 S2 1_565 . 106.15(5)
O3 K2 S2 3_467 . 83.48(4)
O4 K2 S2 3_467 . 67.94(5)
O4 K2 S1 . . 106.09(6)
O3 K2 S1 . . 84.35(5)
O5 K2 S1 1_565 . 92.06(5)
O3 K2 S1 3_467 . 130.18(4)
O4 K2 S1 3_467 . 113.44(5)
S2 K2 S1 . . 54.915(17)
O4 K2 S2 . 3_567 67.95(6)
O3 K2 S2 . 3_567 83.46(5)
O5 K2 S2 1_565 3_567 97.70(5)
O3 K2 S2 3_467 3_567 60.71(4)
O4 K2 S2 3_467 3_567 63.57(5)
S2 K2 S2 . 3_567 128.38(2)
S1 K2 S2 . 3_567 167.58(2)
O4 K2 K1 . . 109.40(5)
O3 K2 K1 . . 44.96(5)
O5 K2 K1 1_565 . 141.10(5)
O3 K2 K1 3_467 . 125.84(4)
O4 K2 K1 3_467 . 70.31(4)
S2 K2 K1 . . 52.061(16)
S1 K2 K1 . . 49.238(17)
S2 K2 K1 3_567 . 121.17(2)
O4 K2 K2 . 3_567 44.10(5)
O3 K2 K2 . 3_567 43.88(5)
O5 K2 K2 1_565 3_567 120.53(5)
O3 K2 K2 3_467 3_567 106.88(4)
O4 K2 K2 3_467 3_567 75.86(5)
S2 K2 K2 . 3_567 133.26(3)
S1 K2 K2 . 3_567 121.19(2)
S2 K2 K2 3_567 3_567 46.809(17)
K1 K2 K2 . 3_567 88.808(18)
O4 K2 K2 . 3_467 146.64(6)
O3 K2 K2 . 3_467 103.43(5)
O5 K2 K2 1_565 3_467 103.43(4)
O3 K2 K2 3_467 3_467 38.77(4)
O4 K2 K2 3_467 3_467 38.20(4)
S2 K2 K2 . 3_467 51.744(13)
S1 K2 K2 . 3_467 106.540(19)
S2 K2 K2 3_567 3_467 78.70(2)
K1 K2 K2 . 3_467 87.075(19)
K2 K2 K2 3_567 3_467 110.46(3)
O4 K2 K1 . 1_565 72.51(5)
O3 K2 K1 . 1_565 137.42(5)
O5 K2 K1 1_565 1_565 37.15(4)
O3 K2 K1 3_467 1_565 53.25(4)
O4 K2 K1 3_467 1_565 110.14(5)
S2 K2 K1 . 1_565 125.77(2)
S1 K2 K1 . 1_565 129.17(2)
S2 K2 K1 3_567 1_565 60.694(17)
K1 K2 K1 . 1_565 177.62(2)
K2 K2 K1 3_567 1_565 93.565(18)
K2 K2 K1 3_467 1_565 91.962(18)
C6 S1 K2 . . 91.16(9)
C6 S1 K1 . . 69.92(8)
K2 S1 K1 . . 82.14(2)
C6 S2 K2 . . 92.67(8)
C6 S2 K1 . . 65.51(8)
K2 S2 K1 . . 80.519(19)
C6 S2 K2 . 3_467 171.04(10)
K2 S2 K2 . 3_467 81.447(18)
K1 S2 K2 . 3_467 119.65(2)

loop_
_geom_bond_atom_site_label_1
_geom_bond_atom_site_label_2
_geom_bond_site_symmetry_2
_geom_bond_distance
C1 O2 . 1.242(3)
C1 O1 . 1.261(3)
C1 C2 . 1.533(4)
C1 K1 3_457 3.276(3)
C2 N . 1.462(3)
C2 C5 . 1.536(4)
C2 H1 . 1.0000
C3 N . 1.471(3)
C3 C4 . 1.519(4)
C3 H3 . 0.9900
C3 H2 . 0.9900
C4 C5 . 1.527(4)
C4 H5 . 0.9900
C4 H4 . 0.9900
C5 H6 . 0.9900
C5 H7 . 0.9900
C6 N . 1.332(3)
C6 S1 . 1.714(2)
C6 S2 . 1.719(3)
C6 K1 . 3.150(2)
O1 K1 . 2.8023(19)
O1 K1 3_457 3.358(2)
O2 K1 1_455 2.6758(19)
O2 K1 3_457 2.747(2)
O3 K2 . 2.756(2)
O3 K2 3_567 3.050(2)
O3 K1 . 3.060(2)
O3 H8 . 0.81(2)
O3 H9 . 0.83(2)
O4 K2 . 2.723(2)
O4 K2 3_567 3.065(3)
O4 H10 . 0.81(2)
O4 H11 . 0.80(2)
O5 K2 1_545 2.796(2)
O5 K1 . 2.964(2)
O5 H13 . 0.81(2)
O5 H12 . 0.81(2)
K1 O2 1_655 2.6758(19)
K1 O2 3_557 2.747(2)
K1 C1 3_557 3.276(3)
K1 S1 . 3.2956(9)
K1 O1 3_557 3.358(2)
K1 S2 . 3.4463(8)
K1 H9 . 2.83(4)
K1 H13 . 2.90(4)
K2 O5 1_565 2.796(2)
K2 O3 3_467 3.050(2)
K2 O4 3_467 3.065(3)
K2 S2 . 3.2176(8)
K2 S1 . 3.2650(9)
K2 S2 3_567 3.4656(9)
S2 K2 3_467 3.4656(9)

loop_
_geom_hbond_atom_site_label_D
_geom_hbond_atom_site_label_H
_geom_hbond_atom_site_label_A
_geom_hbond_site_symmetry_A
_geom_hbond_distance_DH
_geom_hbond_distance_HA
_geom_hbond_distance_DA
_geom_hbond_angle_DHA
O3 H9 O1 3_557 0.83(2) 1.93(2) 2.752(3) 170(4)
O3 H8 S2 1_655 0.81(2) 2.57(2) 3.3123(19) 153(3)
O4 H11 O2 1_665 0.80(2) 2.22(2) 3.000(3) 166(4)
O5 H13 O1 . 0.81(2) 1.99(3) 2.724(3) 150(3)
O5 H12 S1 4_646 0.81(2) 2.55(2) 3.341(2) 163(3)

loop_
_geom_torsion_atom_site_label_1
_geom_torsion_atom_site_label_2
_geom_torsion_atom_site_label_3
_geom_torsion_atom_site_label_4
_geom_torsion_site_symmetry_1
_geom_torsion_site_symmetry_4
_geom_torsion
O2 C1 C2 N . . 160.5(2)
O1 C1 C2 N . . -21.9(3)
K1 C1 C2 N 3_457 . 95.0(3)
O2 C1 C2 C5 . . -84.9(3)
O1 C1 C2 C5 . . 92.6(3)
K1 C1 C2 C5 3_457 . -150.4(2)
N C3 C4 C5 . . 28.1(3)
C3 C4 C5 C2 . . -37.1(3)
N C2 C5 C4 . . 31.5(3)
C1 C2 C5 C4 . . -88.5(3)
S1 C6 N C2 . . 173.28(17)
S2 C6 N C2 . . -4.1(3)
K1 C6 N C2 . . 87.7(2)
S1 C6 N C3 . . 0.5(3)
S2 C6 N C3 . . -176.82(19)
K1 C6 N C3 . . -85.1(2)
C1 C2 N C6 . . -68.8(3)
C5 C2 N C6 . . 171.9(2)
C1 C2 N C3 . . 104.8(2)
C5 C2 N C3 . . -14.5(3)
C4 C3 N C6 . . 165.0(2)
C4 C3 N C2 . . -8.5(3)
O2 C1 O1 K1 . . -116.4(2)
C2 C1 O1 K1 . . 66.3(3)
K1 C1 O1 K1 3_457 . -79.32(18)
O2 C1 O1 K1 . 3_457 -37.0(2)
C2 C1 O1 K1 . 3_457 145.6(2)
O1 C1 O2 K1 . 1_455 -176.93(17)
C2 C1 O2 K1 . 1_455 0.5(3)
K1 C1 O2 K1 3_457 1_455 135.8(2)
O1 C1 O2 K1 . 3_457 47.3(3)
C2 C1 O2 K1 . 3_457 -135.35(18)
N C6 S1 K2 . . 178.61(19)
S2 C6 S1 K2 . . -4.09(15)
K1 C6 S1 K2 . . -81.19(4)
N C6 S1 K1 . . -100.2(2)
S2 C6 S1 K1 . . 77.11(14)
N C6 S2 K2 . . -178.53(19)
S1 C6 S2 K2 . . 4.15(15)
K1 C6 S2 K2 . . 78.32(4)
N C6 S2 K1 . . 103.2(2)
S1 C6 S2 K1 . . -74.17(14)

_cod_database_fobs_code 2242293
